data_4027158
loop_
_publ_author_name
'Silvia Padilla'
'Javier Adrio'
'Juan C. Carretero'

_publ_section_title
;
 Au-Catalyzed Asymmetric Formal [3 + 2] Cycloaddition of Isocyanoacetates
 with Maleimides
;
_journal_name_full 'Journal of Organic Chemistry'
_journal_page_first 4161
_journal_page_last 4166
_journal_paper_doi 10.1021/jo3003425
_journal_volume 77
_journal_year 2012
_chemical_formula_sum 'C22 H20 N2 O4 S'
_chemical_formula_weight 408.46
_space_group_IT_number 4
_symmetry_cell_setting monoclinic
_symmetry_Int_Tables_number 4
_symmetry_space_group_name_Hall 'P 2yb'
_symmetry_space_group_name_H-M 'P 1 21 1'
_atom_sites_solution_hydrogens geom
_atom_sites_solution_primary direct
_atom_sites_solution_secondary difmap
_audit_creation_method SHELXL-97
_cell_angle_alpha 90.00
_cell_angle_beta 115.842(2)
_cell_angle_gamma 90.00
_cell_formula_units_Z 2
_cell_length_a 12.9522(5)
_cell_length_b 5.9178(2)
_cell_length_c 14.1782(5)
_cell_measurement_temperature 100(2)
_cell_volume 978.06(6)
_computing_structure_refinement 'SHELXL-97 (Sheldrick, 2008)'
_computing_structure_solution 'SHELXS-97 (Sheldrick, 2008)'
_diffrn_ambient_temperature 100(2)
_diffrn_measured_fraction_theta_full 0.983
_diffrn_measured_fraction_theta_max 0.983
_diffrn_radiation_monochromator graphite
_diffrn_radiation_source 'fine-focus sealed tube'
_diffrn_radiation_type MoK\a
_diffrn_radiation_wavelength 0.71073
_diffrn_reflns_av_R_equivalents 0.0385
_diffrn_reflns_av_sigmaI/netI 0.0573
_diffrn_reflns_limit_h_max 16
_diffrn_reflns_limit_h_min -16
_diffrn_reflns_limit_k_max 7
_diffrn_reflns_limit_k_min -7
_diffrn_reflns_limit_l_max 18
_diffrn_reflns_limit_l_min -17
_diffrn_reflns_number 10844
_diffrn_reflns_theta_full 27.32
_diffrn_reflns_theta_max 27.32
_diffrn_reflns_theta_min 1.60
_exptl_absorpt_coefficient_mu 0.198
_exptl_absorpt_correction_T_max 0.9805
_exptl_absorpt_correction_T_min 0.9340
_exptl_absorpt_correction_type multi-scan
_exptl_absorpt_process_details sadabs
_exptl_crystal_colour colourless
_exptl_crystal_density_diffrn 1.387
_exptl_crystal_description needle
_exptl_crystal_F_000 428
_exptl_crystal_size_max 0.35
_exptl_crystal_size_mid 0.1
_exptl_crystal_size_min 0.1
_refine_diff_density_max 0.320
_refine_diff_density_min -0.323
_refine_diff_density_rms 0.108
_refine_ls_abs_structure_details 'Flack H D (1983), Acta Cryst. A39, 876-881'
_refine_ls_abs_structure_Flack 0.03(8)
_refine_ls_extinction_method none
_refine_ls_goodness_of_fit_ref 1.118
_refine_ls_hydrogen_treatment refxyz
_refine_ls_matrix_type full
_refine_ls_number_parameters 263
_refine_ls_number_reflns 4316
_refine_ls_number_restraints 1
_refine_ls_restrained_S_all 1.118
_refine_ls_R_factor_all 0.0540
_refine_ls_R_factor_gt 0.0398
_refine_ls_shift/su_max 0.001
_refine_ls_shift/su_mean 0.000
_refine_ls_structure_factor_coef Fsqd
_refine_ls_weighting_details 'calc w=1/[\s^2^(Fo^2^)+(0.0617P)^2^+0.0000P] where P=(Fo^2^+2Fc^2^)/3'
_refine_ls_weighting_scheme calc
_refine_ls_wR_factor_gt 0.0926
_refine_ls_wR_factor_ref 0.1151
_reflns_number_gt 3665
_reflns_number_total 4316
_reflns_threshold_expression >2sigma(I)
_cod_data_source_file jo3003425_si_002.cif
_cod_data_source_block datos_0m
_cod_original_sg_symbol_H-M 'P 21'
_cod_database_code 4027158

loop_
_symmetry_equiv_pos_as_xyz
'x, y, z'
'-x, y+1/2, -z'

loop_
_atom_site_label
_atom_site_type_symbol
_atom_site_fract_x
_atom_site_fract_y
_atom_site_fract_z
_atom_site_U_iso_or_equiv
_atom_site_adp_type
_atom_site_occupancy
_atom_site_symmetry_multiplicity
_atom_site_calc_flag
_atom_site_refinement_flags
C2 C 0.1365(2) 0.6988(4) 0.3429(2) 0.0139(6) Uani 1 1 d .
C3 C 0.1011(2) 0.7654(5) 0.2248(2) 0.0153(6) Uani 1 1 d .
H3 H 0.0671 0.9204 0.2095 0.018 Uiso 1 1 calc R
C4 C 0.0126(2) 0.5882(5) 0.1620(2) 0.0154(6) Uani 1 1 d .
H4 H -0.0633 0.6569 0.1156 0.019 Uiso 1 1 calc R
C5 C 0.0063(2) 0.4412(5) 0.24574(19) 0.0162(5) Uani 1 1 d .
H5 H -0.0454 0.3174 0.2287 0.019 Uiso 1 1 calc R
C6 C 0.1962(2) 0.7419(5) 0.1900(2) 0.0141(5) Uani 1 1 d .
C7 C 0.0646(2) 0.4607(5) 0.1002(2) 0.0180(6) Uani 1 1 d .
C8 C 0.2345(2) 0.5026(4) 0.0635(2) 0.0155(6) Uani 1 1 d .
C9 C 0.2424(2) 0.6540(5) -0.0068(2) 0.0230(6) Uani 1 1 d .
H9 H 0.2051 0.7964 -0.0180 0.028 Uiso 1 1 calc R
C10 C 0.3054(3) 0.5960(6) -0.0610(2) 0.0287(7) Uani 1 1 d .
H10 H 0.3126 0.7004 -0.1087 0.034 Uiso 1 1 calc R
C11 C 0.3578(3) 0.3866(6) -0.0459(3) 0.0309(8) Uani 1 1 d .
H11 H 0.3995 0.3460 -0.0843 0.037 Uiso 1 1 calc R
C12 C 0.3494(3) 0.2370(6) 0.0250(3) 0.0301(7) Uani 1 1 d .
H12 H 0.3861 0.0939 0.0358 0.036 Uiso 1 1 calc R
C13 C 0.2877(2) 0.2947(5) 0.0804(2) 0.0228(7) Uani 1 1 d .
H13 H 0.2821 0.1922 0.1296 0.027 Uiso 1 1 calc R
C14 C 0.1019(2) 0.8833(4) 0.3999(2) 0.0161(6) Uani 1 1 d .
H14A H 0.1437 1.0242 0.4012 0.019 Uiso 1 1 calc R
H14B H 0.1253 0.8358 0.4733 0.019 Uiso 1 1 calc R
C15 C -0.1008(2) 0.7456(5) 0.4100(2) 0.0169(6) Uani 1 1 d .
H15A H -0.0626 0.5972 0.4177 0.020 Uiso 1 1 calc R
H15B H -0.0813 0.8058 0.4809 0.020 Uiso 1 1 calc R
C16 C -0.2281(2) 0.7173(5) 0.3511(2) 0.0159(6) Uani 1 1 d .
C17 C -0.2749(3) 0.5206(5) 0.2962(2) 0.0203(6) Uani 1 1 d .
H17 H -0.2255 0.4025 0.2956 0.024 Uiso 1 1 calc R
C18 C -0.3929(3) 0.4932(5) 0.2421(2) 0.0248(7) Uani 1 1 d .
H18 H -0.4239 0.3565 0.2056 0.030 Uiso 1 1 calc R
C19 C -0.4648(3) 0.6649(5) 0.2417(2) 0.0249(7) Uani 1 1 d .
H19 H -0.5455 0.6469 0.2043 0.030 Uiso 1 1 calc R
C20 C -0.4202(3) 0.8632(5) 0.2954(2) 0.0241(7) Uani 1 1 d .
H20 H -0.4703 0.9810 0.2948 0.029 Uiso 1 1 calc R
C21 C -0.3020(2) 0.8910(5) 0.3502(2) 0.0208(6) Uani 1 1 d .
H21 H -0.2715 1.0276 0.3870 0.025 Uiso 1 1 calc R
C22 C 0.2647(2) 0.6485(5) 0.4033(2) 0.0169(6) Uani 1 1 d .
C23 C 0.4081(2) 0.3835(5) 0.4159(2) 0.0277(7) Uani 1 1 d .
H23A H 0.4551 0.4937 0.4004 0.042 Uiso 1 1 calc R
H23B H 0.4148 0.2354 0.3880 0.042 Uiso 1 1 calc R
H23C H 0.4349 0.3726 0.4919 0.042 Uiso 1 1 calc R
N1 N 0.07294(18) 0.4895(4) 0.34015(17) 0.0147(5) Uani 1 1 d .
N2 N 0.16808(18) 0.5641(4) 0.11912(16) 0.0142(5) Uani 1 1 d .
O1 O 0.28879(16) 0.4557(4) 0.36731(14) 0.0204(4) Uani 1 1 d .
O2 O 0.33286(16) 0.7637(4) 0.47170(15) 0.0235(5) Uani 1 1 d .
O3 O 0.02581(18) 0.2973(4) 0.04598(16) 0.0270(5) Uani 1 1 d .
O4 O 0.28117(16) 0.8564(3) 0.21702(15) 0.0188(4) Uani 1 1 d .
S1 S -0.05048(5) 0.94021(11) 0.33886(5) 0.01669(16) Uani 1 1 d .

loop_
_atom_site_aniso_label
_atom_site_aniso_U_11
_atom_site_aniso_U_22
_atom_site_aniso_U_33
_atom_site_aniso_U_23
_atom_site_aniso_U_13
_atom_site_aniso_U_12
C2 0.0136(13) 0.0149(13) 0.0133(13) 0.0001(11) 0.0059(11) -0.0013(10)
C3 0.0141(13) 0.0168(14) 0.0154(13) 0.0034(11) 0.0069(11) 0.0014(11)
C4 0.0118(13) 0.0221(14) 0.0133(13) 0.0008(11) 0.0063(11) -0.0011(11)
C5 0.0161(12) 0.0148(12) 0.0191(13) 0.0009(13) 0.0091(11) -0.0014(12)
C6 0.0147(13) 0.0159(13) 0.0120(13) 0.0056(11) 0.0061(11) 0.0015(11)
C7 0.0178(13) 0.0232(15) 0.0139(12) 0.0002(13) 0.0075(10) -0.0028(13)
C8 0.0143(13) 0.0210(15) 0.0134(12) -0.0032(10) 0.0082(11) -0.0024(10)
C9 0.0210(15) 0.0285(16) 0.0197(15) 0.0028(13) 0.0092(13) 0.0015(13)
C10 0.0256(16) 0.044(2) 0.0195(15) 0.0030(14) 0.0130(13) -0.0014(14)
C11 0.0223(16) 0.047(2) 0.0294(17) -0.0169(15) 0.0164(14) -0.0068(14)
C12 0.0252(17) 0.0240(16) 0.045(2) -0.0113(16) 0.0193(15) -0.0024(14)
C13 0.0214(16) 0.0188(15) 0.0291(17) -0.0021(13) 0.0118(13) -0.0040(12)
C14 0.0139(13) 0.0173(15) 0.0172(13) -0.0012(10) 0.0068(11) 0.0000(10)
C15 0.0172(14) 0.0193(14) 0.0159(13) 0.0030(11) 0.0089(11) -0.0030(12)
C16 0.0159(14) 0.0209(14) 0.0139(13) 0.0024(12) 0.0091(11) -0.0002(11)
C17 0.0220(15) 0.0181(14) 0.0228(14) -0.0001(11) 0.0118(12) 0.0022(12)
C18 0.0247(15) 0.0239(18) 0.0259(15) -0.0030(13) 0.0111(13) -0.0071(12)
C19 0.0157(14) 0.0366(18) 0.0243(16) 0.0027(14) 0.0104(13) -0.0045(13)
C20 0.0222(16) 0.0316(16) 0.0239(15) 0.0057(13) 0.0150(13) 0.0070(13)
C21 0.0216(15) 0.0219(17) 0.0237(15) -0.0012(11) 0.0143(13) 0.0016(12)
C22 0.0167(14) 0.0201(14) 0.0161(14) 0.0018(12) 0.0091(12) 0.0017(12)
C23 0.0199(16) 0.035(2) 0.0292(16) 0.0059(13) 0.0118(13) 0.0115(13)
N1 0.0153(11) 0.0134(12) 0.0189(11) 0.0011(9) 0.0108(9) 0.0003(9)
N2 0.0127(11) 0.0177(12) 0.0129(11) 0.0001(9) 0.0063(9) -0.0005(9)
O1 0.0179(9) 0.0219(10) 0.0212(9) 0.0018(9) 0.0082(8) 0.0054(9)
O2 0.0155(10) 0.0295(12) 0.0219(11) -0.0041(9) 0.0048(9) -0.0031(9)
O3 0.0266(12) 0.0335(12) 0.0258(11) -0.0135(10) 0.0159(10) -0.0156(10)
O4 0.0196(10) 0.0192(10) 0.0205(10) -0.0004(8) 0.0116(9) -0.0050(8)
S1 0.0152(3) 0.0170(3) 0.0196(3) 0.0043(3) 0.0093(3) 0.0020(3)

loop_
_atom_type_symbol
_atom_type_description
_atom_type_scat_dispersion_real
_atom_type_scat_dispersion_imag
_atom_type_scat_source
C C 0.0033 0.0016 'International Tables Vol C Tables 4.2.6.8 and 6.1.1.4'
H H 0.0000 0.0000 'International Tables Vol C Tables 4.2.6.8 and 6.1.1.4'
N N 0.0061 0.0033 'International Tables Vol C Tables 4.2.6.8 and 6.1.1.4'
O O 0.0106 0.0060 'International Tables Vol C Tables 4.2.6.8 and 6.1.1.4'
S S 0.1246 0.1234 'International Tables Vol C Tables 4.2.6.8 and 6.1.1.4'

loop_
_geom_angle_atom_site_label_1
_geom_angle_atom_site_label_2
_geom_angle_atom_site_label_3
_geom_angle
N1 C2 C22 107.9(2)
N1 C2 C14 108.80(19)
C22 C2 C14 109.7(2)
N1 C2 C3 106.2(2)
C22 C2 C3 112.6(2)
C14 C2 C3 111.3(2)
C6 C3 C4 104.9(2)
C6 C3 C2 114.8(2)
C4 C3 C2 104.2(2)
C5 C4 C7 111.0(2)
C5 C4 C3 102.8(2)
C7 C4 C3 105.6(2)
N1 C5 C4 117.2(2)
O4 C6 N2 124.8(2)
O4 C6 C3 127.1(2)
N2 C6 C3 108.1(2)
O3 C7 N2 125.3(2)
O3 C7 C4 127.0(2)
N2 C7 C4 107.6(2)
C9 C8 C13 121.2(2)
C9 C8 N2 118.8(2)
C13 C8 N2 120.0(2)
C8 C9 C10 119.2(3)
C11 C10 C9 120.2(3)
C12 C11 C10 119.9(3)
C11 C12 C13 120.2(3)
C8 C13 C12 119.2(3)
C2 C14 S1 112.85(18)
C16 C15 S1 109.47(18)
C17 C16 C21 118.8(3)
C17 C16 C15 120.9(2)
C21 C16 C15 120.3(3)
C16 C17 C18 121.0(3)
C19 C18 C17 119.7(3)
C18 C19 C20 120.4(3)
C19 C20 C21 120.1(3)
C20 C21 C16 119.9(3)
O2 C22 O1 125.4(3)
O2 C22 C2 125.4(3)
O1 C22 C2 109.2(2)
C5 N1 C2 109.3(2)
C7 N2 C6 113.5(2)
C7 N2 C8 122.5(2)
C6 N2 C8 123.7(2)
C22 O1 C23 116.4(2)
C14 S1 C15 101.31(13)

loop_
_geom_bond_atom_site_label_1
_geom_bond_atom_site_label_2
_geom_bond_distance
C2 N1 1.479(3)
C2 C22 1.529(4)
C2 C14 1.537(3)
C2 C3 1.581(3)
C3 C6 1.519(3)
C3 C4 1.522(4)
C4 C5 1.503(4)
C4 C7 1.518(4)
C5 N1 1.269(3)
C6 O4 1.204(3)
C6 N2 1.390(3)
C7 O3 1.201(3)
C7 N2 1.389(3)
C8 C9 1.377(4)
C8 C13 1.379(4)
C8 N2 1.444(3)
C9 C10 1.385(4)
C10 C11 1.384(5)
C11 C12 1.378(5)
C12 C13 1.387(4)
C14 S1 1.808(3)
C15 C16 1.497(4)
C15 S1 1.828(3)
C16 C17 1.384(4)
C16 C21 1.401(4)
C17 C18 1.389(4)
C18 C19 1.376(4)
C19 C20 1.381(4)
C20 C21 1.392(4)
C22 O2 1.199(3)
C22 O1 1.341(3)
C23 O1 1.456(3)
